data_7111522
loop_
_publ_author_name
'Deng, Hong'
'Qiu, Yong-Cai'
'Li, Ying-Hua'
'Liu, Zhi-Hui'
'Zeng, Rong-Hua'
'Zeller, Matthias'
'Batten, Stuart R.'

_publ_section_title
;
 Reversible shrinkage and expansion of a blue photofluorescent cadmium
 coordination polymer and in situ tetrazole ligand synthesis
;
_journal_issue 19
_journal_name_full 'Chemical Communications'
_journal_page_first 2239
_journal_page_last 2241
_journal_paper_doi 10.1039/b800938d
_journal_year 2008
_chemical_formula_sum 'C36 H58 Cd15 N72 O20 S4'
_chemical_formula_weight 3633.78
_chemical_name_systematic
;
?
;
_space_group_IT_number 220
_symmetry_cell_setting cubic
_symmetry_space_group_name_Hall 'I -4bd 2c 3'
_symmetry_space_group_name_H-M 'I -4 3 d'
_atom_sites_solution_hydrogens geom
_atom_sites_solution_primary direct
_atom_sites_solution_secondary difmap
_audit_creation_method SHELXL-97
_cell_angle_alpha 90.00
_cell_angle_beta 90.00
_cell_angle_gamma 90.00
_cell_formula_units_Z 4
_cell_length_a 21.3359(2)
_cell_length_b 21.3359(2)
_cell_length_c 21.3359(2)
_cell_measurement_reflns_used 7376
_cell_measurement_temperature 296(2)
_cell_measurement_theta_max 27.26
_cell_measurement_theta_min 2.34
_cell_volume 9712.54(16)
_computing_cell_refinement 'Apex2 v2.1-4'
_computing_data_collection 'Apex2 v2.1-4 (Bruker, 2007)'
_computing_data_reduction 'Apex2 v2.1-4'
_computing_molecular_graphics 'SHELXTL 6.14'
_computing_publication_material 'SHELXTL 6.14'
_computing_structure_refinement 'SHELXTL 6.14'
_computing_structure_solution 'SHELXTL 6.14 (Bruker, 2000-2003)'
_diffrn_ambient_temperature 296(2)
_diffrn_measured_fraction_theta_full 1.000
_diffrn_measured_fraction_theta_max 1.000
_diffrn_measurement_device_type 'Bruker AXS SMART APEX CCD diffractometer'
_diffrn_measurement_method '\w scans'
_diffrn_radiation_monochromator graphite
_diffrn_radiation_source 'fine-focus sealed tube'
_diffrn_radiation_type MoK\a
_diffrn_radiation_wavelength 0.71073
_diffrn_reflns_av_R_equivalents 0.0519
_diffrn_reflns_av_sigmaI/netI 0.0157
_diffrn_reflns_limit_h_max 24
_diffrn_reflns_limit_h_min -27
_diffrn_reflns_limit_k_max 18
_diffrn_reflns_limit_k_min -27
_diffrn_reflns_limit_l_max 27
_diffrn_reflns_limit_l_min -27
_diffrn_reflns_number 49236
_diffrn_reflns_theta_full 27.49
_diffrn_reflns_theta_max 27.49
_diffrn_reflns_theta_min 2.34
_diffrn_standards_number 0
_exptl_absorpt_coefficient_mu 3.391
_exptl_absorpt_correction_T_max 0.414
_exptl_absorpt_correction_T_min 0.376
_exptl_absorpt_correction_type multi-scan
_exptl_absorpt_process_details 'Apex2 v2.1-4 (Bruker, 2007)'
_exptl_crystal_colour colourless
_exptl_crystal_density_diffrn 2.485
_exptl_crystal_density_method 'not measured'
_exptl_crystal_description cubic
_exptl_crystal_F_000 6888
_exptl_crystal_size_max 0.26
_exptl_crystal_size_mid 0.26
_exptl_crystal_size_min 0.26
_refine_diff_density_max 0.288
_refine_diff_density_min -0.299
_refine_diff_density_rms 0.051
_refine_ls_abs_structure_details 'Flack H D (1983), Acta Cryst. A39, 876-881, 853 Friedel pairs'
_refine_ls_abs_structure_Flack -0.02(3)
_refine_ls_extinction_method none
_refine_ls_goodness_of_fit_ref 1.066
_refine_ls_hydrogen_treatment mixed
_refine_ls_matrix_type full
_refine_ls_number_parameters 127
_refine_ls_number_reflns 1856
_refine_ls_number_restraints 7
_refine_ls_restrained_S_all 1.064
_refine_ls_R_factor_all 0.0150
_refine_ls_R_factor_gt 0.0146
_refine_ls_shift/su_max 0.003
_refine_ls_shift/su_mean 0.000
_refine_ls_structure_factor_coef Fsqd
_refine_ls_weighting_details 'calc w=1/[\s^2^(Fo^2^)+(0.0144P)^2^+11.7925P] where P=(Fo^2^+2Fc^2^)/3'
_refine_ls_weighting_scheme calc
_refine_ls_wR_factor_gt 0.0328
_refine_ls_wR_factor_ref 0.0329
_reflns_number_gt 1836
_reflns_number_total 1856
_reflns_threshold_expression I>2\s(I)
_cod_data_source_file b800938dsup1.cif
_cod_data_source_block X3
_cod_original_sg_symbol_H-M I-43d
_cod_database_code 7111522

loop_
_symmetry_equiv_pos_as_xyz
'x, y, z'
'-x+1/2, -y, z+1/2'
'-x, y+1/2, -z+1/2'
'x+1/2, -y+1/2, -z'
'z, x, y'
'z+1/2, -x+1/2, -y'
'-z+1/2, -x, y+1/2'
'-z, x+1/2, -y+1/2'
'y, z, x'
'-y, z+1/2, -x+1/2'
'y+1/2, -z+1/2, -x'
'-y+1/2, -z, x+1/2'
'y+1/4, x+1/4, z+1/4'
'-y+1/4, -x+3/4, z+3/4'
'y+3/4, -x+1/4, -z+3/4'
'-y+3/4, x+3/4, -z+1/4'
'x+1/4, z+1/4, y+1/4'
'-x+3/4, z+3/4, -y+1/4'
'-x+1/4, -z+3/4, y+3/4'
'x+3/4, -z+1/4, -y+3/4'
'z+1/4, y+1/4, x+1/4'
'z+3/4, -y+1/4, -x+3/4'
'-z+3/4, y+3/4, -x+1/4'
'-z+1/4, -y+3/4, x+3/4'
'x+1/2, y+1/2, z+1/2'
'-x+1, -y+1/2, z+1'
'-x+1/2, y+1, -z+1'
'x+1, -y+1, -z+1/2'
'z+1/2, x+1/2, y+1/2'
'z+1, -x+1, -y+1/2'
'-z+1, -x+1/2, y+1'
'-z+1/2, x+1, -y+1'
'y+1/2, z+1/2, x+1/2'
'-y+1/2, z+1, -x+1'
'y+1, -z+1, -x+1/2'
'-y+1, -z+1/2, x+1'
'y+3/4, x+3/4, z+3/4'
'-y+3/4, -x+5/4, z+5/4'
'y+5/4, -x+3/4, -z+5/4'
'-y+5/4, x+5/4, -z+3/4'
'x+3/4, z+3/4, y+3/4'
'-x+5/4, z+5/4, -y+3/4'
'-x+3/4, -z+5/4, y+5/4'
'x+5/4, -z+3/4, -y+5/4'
'z+3/4, y+3/4, x+3/4'
'z+5/4, -y+3/4, -x+5/4'
'-z+5/4, y+5/4, -x+3/4'
'-z+3/4, -y+5/4, x+5/4'

loop_
_atom_site_label
_atom_site_type_symbol
_atom_site_fract_x
_atom_site_fract_y
_atom_site_fract_z
_atom_site_U_iso_or_equiv
_atom_site_adp_type
_atom_site_occupancy
_atom_site_symmetry_multiplicity
_atom_site_calc_flag
_atom_site_refinement_flags
C1 C 0.13346(13) 0.59122(13) 1.14499(13) 0.0266(6) Uani 1 1 d .
C2 C 0.19106(16) 0.56003(16) 1.16981(17) 0.0438(8) Uani 1 1 d .
H2A H 0.1859 0.5154 1.1681 0.066 Uiso 1 1 calc R
H2B H 0.1978 0.5727 1.2125 0.066 Uiso 1 1 calc R
H2C H 0.2265 0.5720 1.1449 0.066 Uiso 1 1 calc R
C3 C 0.0038(2) 0.78128(18) 0.92093(14) 0.0612(11) Uani 0.50 1 d P
C4 C -0.0034(5) 0.8067(4) 0.8578(4) 0.065(2) Uani 0.50 1 d PD
H4A H -0.028(3) 0.786(4) 0.826(3) 0.097 Uiso 0.50 1 d PD
H4B H 0.038(2) 0.812(4) 0.840(4) 0.097 Uiso 0.50 1 d PD
H4C H -0.022(3) 0.8477(18) 0.861(5) 0.097 Uiso 0.50 1 d PD
N6 N 0.00533(13) 0.79972(12) 0.98062(12) 0.0369(6) Uani 1 1 d .
N7 N 0.0038(2) 0.78128(18) 0.92093(14) 0.0612(11) Uani 0.50 1 d P
Cd1 Cd 0.0000 0.7500 1.1250 0.01984(8) Uani 1 4 d S
Cd2 Cd -0.030300(9) 0.596847(10) 1.015486(9) 0.02472(6) Uani 1 1 d .
N1 N 0.11285(11) 0.64699(11) 1.16397(11) 0.0256(5) Uani 1 1 d .
N2 N 0.06224(11) 0.65932(11) 1.12847(11) 0.0251(5) Uani 1 1 d .
N3 N 0.05278(11) 0.61261(11) 1.09061(11) 0.0261(5) Uani 1 1 d .
N4 N 0.09671(11) 0.56868(10) 1.10019(11) 0.0270(5) Uani 1 1 d .
N5 N 0.0000 0.7500 1.01595(15) 0.0290(7) Uani 1 2 d S
S S -0.05034(4) 0.44966(4) 1.05034(4) 0.0312(3) Uani 1 3 d S
O1 O 0.04068(9) 0.54068(9) 0.95932(9) 0.0232(7) Uani 1 3 d SD
H1 H 0.0630(3) 0.5630(3) 0.9370(3) 0.035 Uiso 1 3 d SD
O2 O -0.03960(15) 0.51168(12) 1.07887(12) 0.0552(7) Uani 1 1 d .
O3 O -0.08937(12) 0.41063(12) 1.08937(12) 0.0564(12) Uani 1 3 d S

loop_
_atom_site_aniso_label
_atom_site_aniso_U_11
_atom_site_aniso_U_22
_atom_site_aniso_U_33
_atom_site_aniso_U_23
_atom_site_aniso_U_13
_atom_site_aniso_U_12
C1 0.0281(14) 0.0250(14) 0.0267(14) -0.0009(11) -0.0054(11) 0.0019(11)
C2 0.0441(18) 0.0369(18) 0.050(2) -0.0080(16) -0.0242(16) 0.0124(15)
C3 0.068(2) 0.089(3) 0.0262(14) 0.0128(16) 0.0087(16) 0.024(2)
C4 0.098(7) 0.059(5) 0.038(4) 0.014(4) -0.010(5) -0.019(5)
N6 0.0413(14) 0.0310(13) 0.0385(14) 0.0067(11) 0.0032(12) -0.0006(11)
N7 0.068(2) 0.089(3) 0.0262(14) 0.0128(16) 0.0087(16) 0.024(2)
Cd1 0.01853(11) 0.01853(11) 0.02246(18) 0.000 0.000 0.000
Cd2 0.02337(10) 0.02799(11) 0.02281(10) -0.00981(8) -0.00541(8) 0.00774(8)
N1 0.0278(12) 0.0239(11) 0.0252(12) -0.0025(9) -0.0105(9) 0.0031(10)
N2 0.0257(11) 0.0247(11) 0.0250(11) -0.0026(9) -0.0062(9) 0.0030(9)
N3 0.0271(12) 0.0246(12) 0.0266(12) -0.0083(10) -0.0073(9) 0.0062(9)
N4 0.0262(11) 0.0265(12) 0.0282(12) -0.0078(10) -0.0067(10) 0.0088(10)
N5 0.0349(18) 0.0284(17) 0.0236(16) 0.000 0.000 -0.0021(14)
S 0.0312(3) 0.0312(3) 0.0312(3) 0.0006(3) 0.0006(3) -0.0006(3)
O1 0.0232(7) 0.0232(7) 0.0232(7) -0.0032(8) -0.0032(8) 0.0032(8)
O2 0.086(2) 0.0351(13) 0.0450(14) -0.0061(11) 0.0025(14) -0.0083(13)
O3 0.0564(12) 0.0564(12) 0.0564(12) 0.0102(13) 0.0102(13) -0.0102(13)

loop_
_atom_type_symbol
_atom_type_description
_atom_type_scat_dispersion_real
_atom_type_scat_dispersion_imag
_atom_type_scat_source
C C 0.0033 0.0016 'International Tables Vol C Tables 4.2.6.8 and 6.1.1.4'
H H 0.0000 0.0000 'International Tables Vol C Tables 4.2.6.8 and 6.1.1.4'
N N 0.0061 0.0033 'International Tables Vol C Tables 4.2.6.8 and 6.1.1.4'
O O 0.0106 0.0060 'International Tables Vol C Tables 4.2.6.8 and 6.1.1.4'
S S 0.1246 0.1234 'International Tables Vol C Tables 4.2.6.8 and 6.1.1.4'
Cd Cd -0.8075 1.2024 'International Tables Vol C Tables 4.2.6.8 and 6.1.1.4'

loop_
_geom_angle_atom_site_label_1
_geom_angle_atom_site_label_2
_geom_angle_atom_site_label_3
_geom_angle
_geom_angle_site_symmetry_1
_geom_angle_site_symmetry_3
N4 C1 N1 110.3(2) . .
N4 C1 C2 125.5(3) . .
N1 C1 C2 124.2(3) . .
C1 C2 H2A 109.5 . .
C1 C2 H2B 109.5 . .
H2A C2 H2B 109.5 . .
C1 C2 H2C 109.5 . .
H2A C2 H2C 109.5 . .
H2B C2 H2C 109.5 . .
N6 C3 N7 107.2(2) . 26_464
N6 C3 C3 107.2(2) . 26_464
N7 C3 C3 0.0(4) 26_464 26_464
N6 C3 C4 140.7(5) . .
N7 C3 C4 110.8(4) 26_464 .
C3 C3 C4 110.8(4) 26_464 .
C3 C4 H4A 122(6) . .
C3 C4 H4B 108(7) . .
H4A C4 H4B 106(4) . .
C3 C4 H4C 108(6) . .
H4A C4 H4C 105(4) . .
H4B C4 H4C 107(4) . .
N5 N6 C3 108.0(3) . .
N5 N6 Cd2 126.1(2) . 26_464
C3 N6 Cd2 125.1(2) . 26_464
N5 Cd1 N5 180.000(1) 39_356 .
N5 Cd1 N2 91.81(6) 39_356 39_356
N5 Cd1 N2 88.19(6) . 39_356
N5 Cd1 N2 88.19(6) 39_356 .
N5 Cd1 N2 91.81(6) . .
N2 Cd1 N2 90.057(4) 39_356 .
N5 Cd1 N2 88.19(6) 39_356 26_464
N5 Cd1 N2 91.81(6) . 26_464
N2 Cd1 N2 90.057(4) 39_356 26_464
N2 Cd1 N2 176.39(11) . 26_464
N5 Cd1 N2 91.81(6) 39_356 16_557
N5 Cd1 N2 88.19(6) . 16_557
N2 Cd1 N2 176.39(11) 39_356 16_557
N2 Cd1 N2 90.057(4) . 16_557
N2 Cd1 N2 90.057(4) 26_464 16_557
O1 Cd2 O2 87.15(10) . .
O1 Cd2 N4 91.11(6) . 8_656
O2 Cd2 N4 113.63(9) . 8_656
O1 Cd2 N1 168.64(9) . 39_356
O2 Cd2 N1 81.51(9) . 39_356
N4 Cd2 N1 94.14(8) 8_656 39_356
O1 Cd2 N6 100.04(10) . 26_464
O2 Cd2 N6 160.54(9) . 26_464
N4 Cd2 N6 84.49(9) 8_656 26_464
N1 Cd2 N6 90.50(9) 39_356 26_464
O1 Cd2 N3 86.23(6) . .
O2 Cd2 N3 77.31(10) . .
N4 Cd2 N3 168.63(8) 8_656 .
N1 Cd2 N3 90.49(8) 39_356 .
N6 Cd2 N3 85.09(9) 26_464 .
C1 N1 N2 105.6(2) . .
C1 N1 Cd2 132.11(18) . 16_557
N2 N1 Cd2 122.05(17) . 16_557
N3 N2 N1 109.0(2) . .
N3 N2 Cd1 121.66(17) . .
N1 N2 Cd1 129.28(17) . .
N2 N3 N4 109.4(2) . .
N2 N3 Cd2 129.36(18) . .
N4 N3 Cd2 121.15(16) . .
C1 N4 N3 105.7(2) . .
C1 N4 Cd2 137.60(18) . 11_466
N3 N4 Cd2 116.17(17) . 11_466
N6 N5 N6 109.5(3) 26_464 .
N6 N5 Cd1 125.25(16) 26_464 .
N6 N5 Cd1 125.25(16) . .
O3 S O2 111.69(12) . 8_656
O3 S O2 111.69(12) . .
O2 S O2 107.17(13) 8_656 .
O3 S O2 111.69(12) . 11_466
O2 S O2 107.17(13) 8_656 11_466
O2 S O2 107.17(13) . 11_466
Cd2 O1 Cd2 106.14(9) 8_656 11_466
Cd2 O1 Cd2 106.14(9) 8_656 .
Cd2 O1 Cd2 106.14(9) 11_466 .
Cd2 O1 H1 112.62(8) 8_656 .
Cd2 O1 H1 112.62(8) 11_466 .
Cd2 O1 H1 112.62(8) . .
S O2 Cd2 119.02(15) . .

loop_
_geom_bond_atom_site_label_1
_geom_bond_atom_site_label_2
_geom_bond_distance
_geom_bond_site_symmetry_2
C1 N4 1.327(4) .
C1 N1 1.332(3) .
C1 C2 1.494(4) .
C2 H2A 0.9600 .
C2 H2B 0.9600 .
C2 H2C 0.9600 .
C3 N6 1.333(4) .
C3 N7 1.344(8) 26_464
C3 C3 1.344(8) 26_464
C3 C4 1.461(8) .
C4 H4A 0.963(10) .
C4 H4B 0.963(10) .
C4 H4C 0.961(10) .
N6 N5 1.306(3) .
N6 Cd2 2.389(3) 26_464
Cd1 N5 2.327(3) 39_356
Cd1 N5 2.327(3) .
Cd1 N2 2.348(2) 39_356
Cd1 N2 2.348(2) .
Cd1 N2 2.348(2) 26_464
Cd1 N2 2.348(2) 16_557
Cd2 O1 2.2727(13) .
Cd2 O2 2.274(3) .
Cd2 N4 2.334(2) 8_656
Cd2 N1 2.326(2) 39_356
Cd2 N6 2.389(3) 26_464
Cd2 N3 2.413(2) .
N1 N2 1.345(3) .
N1 Cd2 2.326(2) 16_557
N2 N3 1.299(3) .
N3 N4 1.341(3) .
N4 Cd2 2.334(2) 11_466
N5 N6 1.306(3) 26_464
S O3 1.442(5) .
S O2 1.475(2) 8_656
S O2 1.475(2) .
S O2 1.475(2) 11_466
O1 Cd2 2.2727(13) 8_656
O1 Cd2 2.2727(13) 11_466
O1 H1 0.824(10) .

loop_
_geom_torsion_atom_site_label_1
_geom_torsion_atom_site_label_2
_geom_torsion_atom_site_label_3
_geom_torsion_atom_site_label_4
_geom_torsion
_geom_torsion_site_symmetry_1
_geom_torsion_site_symmetry_4
N7 C3 N6 N5 1.0(6) 26_464 .
C3 C3 N6 N5 1.0(6) 26_464 .
C4 C3 N6 N5 166.5(9) . .
N7 C3 N6 Cd2 172.0(3) 26_464 26_464
C3 C3 N6 Cd2 172.0(3) 26_464 26_464
C4 C3 N6 Cd2 -22.6(10) . 26_464
N4 C1 N1 N2 -1.2(3) . .
C2 C1 N1 N2 177.1(3) . .
N4 C1 N1 Cd2 -175.34(19) . 16_557
C2 C1 N1 Cd2 3.0(4) . 16_557
C1 N1 N2 N3 0.7(3) . .
Cd2 N1 N2 N3 175.63(18) 16_557 .
C1 N1 N2 Cd1 -175.64(19) . .
Cd2 N1 N2 Cd1 -0.7(3) 16_557 .
N5 Cd1 N2 N3 138.6(2) 39_356 .
N5 Cd1 N2 N3 -41.4(2) . .
N2 Cd1 N2 N3 46.83(18) 39_356 .
N2 Cd1 N2 N3 138.6(2) 26_464 .
N2 Cd1 N2 N3 -129.6(2) 16_557 .
N5 Cd1 N2 N1 -45.4(2) 39_356 .
N5 Cd1 N2 N1 134.6(2) . .
N2 Cd1 N2 N1 -137.2(3) 39_356 .
N2 Cd1 N2 N1 -45.4(2) 26_464 .
N2 Cd1 N2 N1 46.40(19) 16_557 .
N1 N2 N3 N4 0.0(3) . .
Cd1 N2 N3 N4 176.65(17) . .
N1 N2 N3 Cd2 177.27(18) . .
Cd1 N2 N3 Cd2 -6.0(3) . .
O1 Cd2 N3 N2 150.4(2) . .
O2 Cd2 N3 N2 -121.7(3) . .
N4 Cd2 N3 N2 73.6(5) 8_656 .
N1 Cd2 N3 N2 -40.5(2) 39_356 .
N6 Cd2 N3 N2 50.0(2) 26_464 .
O1 Cd2 N3 N4 -32.6(2) . .
O2 Cd2 N3 N4 55.4(2) . .
N4 Cd2 N3 N4 -109.3(4) 8_656 .
N1 Cd2 N3 N4 136.5(2) 39_356 .
N6 Cd2 N3 N4 -133.0(2) 26_464 .
N1 C1 N4 N3 1.1(3) . .
C2 C1 N4 N3 -177.1(3) . .
N1 C1 N4 Cd2 171.5(2) . 11_466
C2 C1 N4 Cd2 -6.8(5) . 11_466
N2 N3 N4 C1 -0.7(3) . .
Cd2 N3 N4 C1 -178.24(18) . .
N2 N3 N4 Cd2 -173.45(17) . 11_466
Cd2 N3 N4 Cd2 9.0(3) . 11_466
C3 N6 N5 N6 -0.4(2) . 26_464
Cd2 N6 N5 N6 -171.2(3) 26_464 26_464
C3 N6 N5 Cd1 179.6(2) . .
Cd2 N6 N5 Cd1 8.8(3) 26_464 .
N5 Cd1 N5 N6 -174(100) 39_356 26_464
N2 Cd1 N5 N6 -49.41(16) 39_356 26_464
N2 Cd1 N5 N6 40.59(16) . 26_464
N2 Cd1 N5 N6 -139.41(16) 26_464 26_464
N2 Cd1 N5 N6 130.59(16) 16_557 26_464
N5 Cd1 N5 N6 6(100) 39_356 .
N2 Cd1 N5 N6 130.59(16) 39_356 .
N2 Cd1 N5 N6 -139.41(16) . .
N2 Cd1 N5 N6 40.59(16) 26_464 .
N2 Cd1 N5 N6 -49.41(16) 16_557 .
O2 Cd2 O1 Cd2 74.83(11) . 8_656
N4 Cd2 O1 Cd2 -38.77(10) 8_656 8_656
N1 Cd2 O1 Cd2 78.8(3) 39_356 8_656
N6 Cd2 O1 Cd2 -123.38(11) 26_464 8_656
N3 Cd2 O1 Cd2 152.29(11) . 8_656
O2 Cd2 O1 Cd2 -37.82(11) . 11_466
N4 Cd2 O1 Cd2 -151.43(11) 8_656 11_466
N1 Cd2 O1 Cd2 -33.8(4) 39_356 11_466
N6 Cd2 O1 Cd2 123.97(11) 26_464 11_466
N3 Cd2 O1 Cd2 39.64(10) . 11_466
O3 S O2 Cd2 -146.29(12) . .
O2 S O2 Cd2 -23.7(2) 8_656 .
O2 S O2 Cd2 91.09(10) 11_466 .
O1 Cd2 O2 S -49.84(19) . .
N4 Cd2 O2 S 40.1(2) 8_656 .
N1 Cd2 O2 S 131.0(2) 39_356 .
N6 Cd2 O2 S -162.4(2) 26_464 .
N3 Cd2 O2 S -136.6(2) . .
